data_4104339
loop_
_publ_author_name
'Sung Cho'
'Jong Min Lim'
'Satoru Hiroto'
'Pyosang Kim'
'Hiroshi Shinokubo'
'Atsuhiro Osuka'
'Dongho Kim'

_publ_section_title
;
 Unusual Interchromophoric Interactions in \b,\b' Directly and Doubly
 Linked Corrole Dimers: Prohibited Electronic Communication and Abnormal
 Singlet Ground States
;
_journal_name_full 'Journal of the American Chemical Society'
_journal_page_first 6412
_journal_page_last 6420
_journal_paper_doi 10.1021/ja900220y
_journal_volume 131
_journal_year 2009
_chemical_formula_sum 'C88 H30 Cl8 F30 N8'
_chemical_formula_weight 2052.79
_chemical_name_systematic
; 
 ? 
;
_space_group_IT_number 15
_symmetry_cell_setting monoclinic
_symmetry_Int_Tables_number 15
_symmetry_space_group_name_Hall '-C 2yc'
_symmetry_space_group_name_H-M 'C 1 2/c 1'
_atom_sites_solution_hydrogens geom
_atom_sites_solution_primary direct
_atom_sites_solution_secondary difmap
_audit_creation_method SHELXL-97
_cell_angle_alpha 90.00
_cell_angle_beta 115.291(14)
_cell_angle_gamma 90.00
_cell_formula_units_Z 4
_cell_length_a 45.961(17)
_cell_length_b 6.915(3)
_cell_length_c 28.648(14)
_cell_measurement_reflns_used 17910
_cell_measurement_temperature 123(2)
_cell_measurement_theta_max 27.9
_cell_measurement_theta_min 3.0
_cell_volume 8232(6)
_computing_cell_refinement PROCESS-AUTO
_computing_data_collection PROCESS-AUTO
_computing_data_reduction CrystalStructure
_computing_publication_material 'CrystalStructure 3.8'
_computing_structure_refinement 'SHELXL-97 (Sheldrick, 1997)'
_computing_structure_solution 'SHELXS-97 (Sheldrick, 1990)'
_diffrn_ambient_temperature 123(2)
_diffrn_detector_area_resol_mean 10.00
_diffrn_measured_fraction_theta_full 0.994
_diffrn_measured_fraction_theta_max 0.994
_diffrn_measurement_device_type 'Rigaku RAXIS-RAPID'
_diffrn_measurement_method \w
_diffrn_radiation_monochromator graphite
_diffrn_radiation_source 'fine-focus sealed tube'
_diffrn_radiation_type MoK\a
_diffrn_radiation_wavelength 0.71075
_diffrn_reflns_av_R_equivalents 0.0737
_diffrn_reflns_av_sigmaI/netI 0.0751
_diffrn_reflns_limit_h_max 54
_diffrn_reflns_limit_h_min -54
_diffrn_reflns_limit_k_max 8
_diffrn_reflns_limit_k_min -8
_diffrn_reflns_limit_l_max 33
_diffrn_reflns_limit_l_min -34
_diffrn_reflns_number 24056
_diffrn_reflns_theta_full 25.00
_diffrn_reflns_theta_max 25.00
_diffrn_reflns_theta_min 2.99
_exptl_absorpt_coefficient_mu 0.396
_exptl_absorpt_correction_T_max 0.8576
_exptl_absorpt_correction_T_min 0.7554
_exptl_absorpt_correction_type multi-scan
_exptl_absorpt_process_details
;
    Higashi, T. (1995). Program for Absorption Correction.
    Rigaku Corporation, Tokyo, Japan.
;
_exptl_crystal_colour violet
_exptl_crystal_density_diffrn 1.656
_exptl_crystal_density_method 'not measured'
_exptl_crystal_description prism
_exptl_crystal_F_000 4080
_exptl_crystal_size_max 0.75
_exptl_crystal_size_mid 0.60
_exptl_crystal_size_min 0.40
_refine_diff_density_max 0.430
_refine_diff_density_min -0.702
_refine_diff_density_rms 0.087
_refine_ls_extinction_method none
_refine_ls_goodness_of_fit_ref 1.085
_refine_ls_hydrogen_treatment constr
_refine_ls_matrix_type full
_refine_ls_number_parameters 623
_refine_ls_number_reflns 7199
_refine_ls_number_restraints 46
_refine_ls_restrained_S_all 1.100
_refine_ls_R_factor_all 0.1358
_refine_ls_R_factor_gt 0.0975
_refine_ls_shift/su_max 0.067
_refine_ls_shift/su_mean 0.005
_refine_ls_structure_factor_coef Fsqd
_refine_ls_weighting_details 'calc w=1/[\s^2^(Fo^2^)+(0.1630P)^2^+19.3070P] where P=(Fo^2^+2Fc^2^)/3'
_refine_ls_weighting_scheme calc
_refine_ls_wR_factor_gt 0.2748
_refine_ls_wR_factor_ref 0.3101
_reflns_number_gt 4362
_reflns_number_total 7199
_reflns_threshold_expression >2sigma(I)
_cod_data_source_file ja900220y_si_003.cif
_cod_data_source_block shelxl
_cod_database_code 4104339

loop_
_symmetry_equiv_pos_as_xyz
'x, y, z'
'-x, y, -z+1/2'
'x+1/2, y+1/2, z'
'-x+1/2, y+1/2, -z+1/2'
'-x, -y, -z'
'x, -y, z-1/2'
'-x+1/2, -y+1/2, -z'
'x+1/2, -y+1/2, z-1/2'

loop_
_atom_site_label
_atom_site_type_symbol
_atom_site_fract_x
_atom_site_fract_y
_atom_site_fract_z
_atom_site_U_iso_or_equiv
_atom_site_adp_type
_atom_site_occupancy
_atom_site_symmetry_multiplicity
_atom_site_calc_flag
_atom_site_refinement_flags
_atom_site_disorder_assembly
_atom_site_disorder_group
C1 C 0.53356(11) 0.2345(9) 0.23439(18) 0.0412(12) Uani 1 1 d . . .
C2 C 0.50561(12) 0.2493(9) 0.18679(17) 0.0427(12) Uani 1 1 d . . .
C3 C 0.51595(11) 0.2332(9) 0.14729(18) 0.0446(13) Uani 1 1 d . . .
H1 H 0.5024 0.2377 0.1113 0.054 Uiso 1 1 calc R . .
C4 C 0.54932(11) 0.2095(9) 0.16943(17) 0.0419(12) Uani 1 1 d . . .
C5 C 0.57216(11) 0.2025(9) 0.14823(17) 0.0427(13) Uani 1 1 d . . .
C6 C 0.60507(12) 0.2281(9) 0.17752(18) 0.0450(13) Uani 1 1 d . . .
C7 C 0.63074(13) 0.1980(10) 0.1632(2) 0.0539(16) Uani 1 1 d . . .
H2 H 0.6285 0.1577 0.1301 0.065 Uiso 1 1 calc R . .
C8 C 0.65908(13) 0.2367(11) 0.2047(2) 0.0562(16) Uani 1 1 d . . .
H3 H 0.6799 0.2258 0.2053 0.067 Uiso 1 1 calc R . .
C9 C 0.65251(12) 0.2963(9) 0.24697(19) 0.0475(14) Uani 1 1 d . . .
C10 C 0.67371(12) 0.3463(10) 0.29689(19) 0.0484(14) Uani 1 1 d . . .
C11 C 0.66585(12) 0.3786(9) 0.33917(18) 0.0472(14) Uani 1 1 d . . .
C12 C 0.68876(13) 0.4187(10) 0.39151(19) 0.0519(15) Uani 1 1 d . . .
H4 H 0.7112 0.4379 0.4030 0.062 Uiso 1 1 calc R . .
C13 C 0.67271(12) 0.4241(9) 0.42118(18) 0.0482(14) Uani 1 1 d . . .
H5 H 0.6818 0.4472 0.4573 0.058 Uiso 1 1 calc R . .
C14 C 0.63930(12) 0.3886(9) 0.38843(18) 0.0450(13) Uani 1 1 d . . .
C15 C 0.61348(11) 0.3721(9) 0.40220(17) 0.0436(13) Uani 1 1 d . . .
C16 C 0.58165(12) 0.3316(9) 0.36626(17) 0.0449(13) Uani 1 1 d . . .
C17 C 0.55246(12) 0.3174(9) 0.37138(17) 0.0433(13) Uani 1 1 d . . .
H6 H 0.5501 0.3309 0.4026 0.052 Uiso 1 1 calc R . .
C18 C 0.52777(12) 0.2805(9) 0.32281(18) 0.0440(13) Uani 1 1 d . . .
C19 C 0.54285(11) 0.2690(9) 0.28763(17) 0.0414(12) Uani 1 1 d . . .
C20 C 0.56071(12) 0.1680(9) 0.09157(18) 0.0465(14) Uani 1 1 d . . .
C21 C 0.56368(12) 0.3097(10) 0.05924(19) 0.0503(15) Uani 1 1 d . . .
C22 C 0.55450(13) 0.2771(11) 0.00714(19) 0.0562(17) Uani 1 1 d . . .
C23 C 0.54156(13) 0.1014(11) -0.01416(19) 0.0571(17) Uani 1 1 d . . .
C24 C 0.53799(13) -0.0403(11) 0.0163(2) 0.0576(17) Uani 1 1 d . . .
C25 C 0.54707(12) -0.0056(10) 0.06834(19) 0.0515(15) Uani 1 1 d . . .
C26 C 0.70829(12) 0.3601(10) 0.30695(18) 0.0491(14) Uani 1 1 d . . .
C27 C 0.72067(13) 0.5202(11) 0.2940(2) 0.0552(16) Uani 1 1 d . . .
C28 C 0.75348(15) 0.5349(12) 0.3040(2) 0.0661(19) Uani 1 1 d . . .
C29 C 0.77320(14) 0.3839(12) 0.3262(2) 0.0650(19) Uani 1 1 d . . .
C30 C 0.76169(15) 0.2209(12) 0.3388(3) 0.069(2) Uani 1 1 d . . .
C31 C 0.72948(14) 0.2087(11) 0.3293(2) 0.0588(16) Uani 1 1 d . . .
C32 C 0.62000(12) 0.3880(9) 0.45765(18) 0.0474(14) Uani 1 1 d . . .
C33 C 0.63304(13) 0.5553(10) 0.4868(2) 0.0537(15) Uani 1 1 d . . .
C34 C 0.64085(14) 0.5596(11) 0.5398(2) 0.0625(18) Uani 1 1 d . . .
C35 C 0.63556(14) 0.4075(12) 0.5642(2) 0.0622(19) Uani 1 1 d . . .
C36 C 0.62190(14) 0.2428(12) 0.5363(2) 0.0601(18) Uani 1 1 d . . .
C37 C 0.61453(12) 0.2352(10) 0.48435(19) 0.0502(14) Uani 1 1 d . . .
C38 C 0.2085(2) 0.5503(13) 0.0160(3) 0.115(3) Uani 1 1 d D . .
H16 H 0.1887 0.6012 -0.0131 0.138 Uiso 0.671(11) 1 calc PR A 1
H17 H 0.1864 0.6049 0.0045 0.138 Uiso 0.329(11) 1 calc PR A 2
C39 C 0.1027(3) 0.2541(11) 0.2279(3) 0.152(5) Uani 1 1 d GDU . .
H24 H 0.1069 0.2316 0.1986 0.183 Uiso 0.384(12) 1 calc PR B 3
H21 H 0.1069 0.2316 0.1986 0.183 Uiso 0.462(13) 1 calc PR C 4
C40 C 0.0720(3) 0.2233(11) 0.2246(3) 0.138(5) Uani 1 1 d GU B .
H18 H 0.0552 0.1797 0.1932 0.166 Uiso 1 1 calc R . .
C41 C 0.0658(2) 0.2563(12) 0.2674(4) 0.167(7) Uani 1 1 d GD B .
H27 H 0.0448 0.2352 0.2652 0.201 Uiso 0.155(9) 1 calc PR D 1
H22 H 0.0448 0.2352 0.2652 0.201 Uiso 0.384(12) 1 calc PR B 3
C42 C 0.0903(3) 0.3201(11) 0.3134(3) 0.132(4) Uani 1 1 d GU B .
H19 H 0.0861 0.3426 0.3427 0.159 Uiso 1 1 calc R . .
C43 C 0.1210(2) 0.3509(11) 0.3167(3) 0.133(4) Uani 1 1 d GDU B .
H29 H 0.1377 0.3945 0.3481 0.160 Uiso 0.462(13) 1 calc PR C 4
H23 H 0.1377 0.3945 0.3481 0.160 Uiso 0.155(9) 1 calc PR D 1
C44 C 0.1272(2) 0.3180(11) 0.2739(4) 0.144(4) Uani 1 1 d GU B .
H20 H 0.1481 0.3390 0.2761 0.172 Uiso 1 1 calc R . .
N1 N 0.55901(9) 0.2083(7) 0.22176(14) 0.0421(11) Uani 1 1 d . . .
H13 H 0.5791 0.1926 0.2445 0.051 Uiso 1 1 calc R . .
N2 N 0.61929(9) 0.2863(7) 0.22896(14) 0.0439(11) Uani 1 1 d . . .
H14 H 0.6087 0.3131 0.2475 0.053 Uiso 1 1 calc R . .
N3 N 0.63628(10) 0.3637(7) 0.33848(15) 0.0462(11) Uani 1 1 d . . .
H15 H 0.6182 0.3419 0.3110 0.055 Uiso 1 1 calc R . .
N4 N 0.57520(9) 0.2996(7) 0.31584(15) 0.0440(11) Uani 1 1 d . . .
F1 F 0.57587(8) 0.4838(6) 0.07832(11) 0.0603(9) Uani 1 1 d . . .
F2 F 0.55763(9) 0.4193(7) -0.02283(12) 0.0748(12) Uani 1 1 d . . .
F3 F 0.53249(9) 0.0685(7) -0.06460(12) 0.0760(12) Uani 1 1 d . . .
F4 F 0.52536(9) -0.2142(6) -0.00438(13) 0.0749(11) Uani 1 1 d . . .
F5 F 0.54293(8) -0.1493(6) 0.09659(12) 0.0644(10) Uani 1 1 d . . .
F6 F 0.70180(9) 0.6737(7) 0.27172(16) 0.0801(12) Uani 1 1 d . . .
F7 F 0.76439(9) 0.6986(8) 0.29115(17) 0.0896(14) Uani 1 1 d . . .
F8 F 0.80445(8) 0.3974(8) 0.33612(17) 0.0879(14) Uani 1 1 d . . .
F9 F 0.78153(9) 0.0697(8) 0.3612(2) 0.1005(16) Uani 1 1 d . . .
F10 F 0.71937(9) 0.0461(7) 0.34320(17) 0.0821(12) Uani 1 1 d . . .
F11 F 0.63844(9) 0.7101(6) 0.46470(13) 0.0646(10) Uani 1 1 d . . .
F12 F 0.65360(10) 0.7254(7) 0.56610(14) 0.0809(12) Uani 1 1 d . . .
F13 F 0.64344(9) 0.4131(8) 0.61465(12) 0.0818(14) Uani 1 1 d . . .
F14 F 0.61606(10) 0.0876(7) 0.56000(13) 0.0792(12) Uani 1 1 d . . .
F15 F 0.60238(8) 0.0669(6) 0.45950(12) 0.0639(10) Uani 1 1 d . . .
Cl1 Cl 0.22412(8) 0.7306(5) 0.05998(13) 0.1377(12) Uani 1 1 d D A .
Cl2 Cl 0.19802(10) 0.3513(6) 0.03978(10) 0.1672(18) Uani 1 1 d D A .
Cl3 Cl 0.23556(10) 0.4798(9) -0.00980(17) 0.120(2) Uani 0.671(11) 1 d PD A 1
Cl4 Cl 0.2045(6) 0.546(2) -0.0419(6) 0.198(10) Uani 0.329(11) 1 d PD A 2
Cl5 Cl 0.1516(4) 0.4095(17) 0.3740(5) 0.211(7) Uani 0.384(12) 1 d PDU B 3
Cl6 Cl 0.1185(6) 0.234(3) 0.1875(7) 0.142(10) Uani 0.155(9) 1 d PDU D 1
Cl7 Cl 0.0320(6) 0.242(3) 0.2698(17) 0.57(3) Uani 0.462(13) 1 d PD B 4

loop_
_atom_site_aniso_label
_atom_site_aniso_U_11
_atom_site_aniso_U_22
_atom_site_aniso_U_33
_atom_site_aniso_U_23
_atom_site_aniso_U_13
_atom_site_aniso_U_12
C1 0.034(2) 0.067(4) 0.031(2) 0.001(2) 0.0213(19) 0.002(2)
C2 0.040(3) 0.070(4) 0.025(2) -0.002(2) 0.020(2) 0.001(3)
C3 0.034(2) 0.080(4) 0.025(2) 0.000(2) 0.0166(18) -0.001(3)
C4 0.038(3) 0.068(4) 0.027(2) -0.002(2) 0.0212(19) -0.002(3)
C5 0.033(2) 0.074(4) 0.024(2) -0.003(2) 0.0156(18) 0.004(2)
C6 0.043(3) 0.070(4) 0.029(2) -0.002(2) 0.021(2) 0.003(3)
C7 0.043(3) 0.098(5) 0.030(3) -0.010(3) 0.024(2) -0.002(3)
C8 0.042(3) 0.101(5) 0.033(3) -0.005(3) 0.024(2) 0.001(3)
C9 0.037(2) 0.081(4) 0.033(3) 0.002(3) 0.022(2) 0.002(3)
C10 0.037(3) 0.081(4) 0.032(3) 0.000(3) 0.020(2) -0.002(3)
C11 0.041(3) 0.076(4) 0.029(2) 0.000(2) 0.019(2) -0.005(3)
C12 0.039(3) 0.086(4) 0.033(3) -0.005(3) 0.018(2) -0.005(3)
C13 0.036(2) 0.084(4) 0.026(2) -0.004(2) 0.0140(19) -0.005(3)
C14 0.041(3) 0.070(4) 0.027(2) -0.003(2) 0.018(2) 0.000(3)
C15 0.035(2) 0.076(4) 0.024(2) 0.002(2) 0.0167(18) 0.002(3)
C16 0.040(3) 0.077(4) 0.021(2) 0.004(2) 0.0157(19) 0.003(3)
C17 0.041(3) 0.073(4) 0.022(2) 0.004(2) 0.0202(19) 0.003(3)
C18 0.041(3) 0.073(4) 0.025(2) 0.002(2) 0.0209(19) 0.003(3)
C19 0.035(2) 0.070(4) 0.023(2) 0.000(2) 0.0165(19) 0.002(2)
C20 0.037(3) 0.082(4) 0.028(2) -0.005(3) 0.021(2) 0.002(3)
C21 0.032(2) 0.086(5) 0.034(3) -0.007(3) 0.016(2) 0.000(3)
C22 0.046(3) 0.103(5) 0.026(3) 0.004(3) 0.021(2) 0.004(3)
C23 0.045(3) 0.107(5) 0.024(2) -0.009(3) 0.020(2) 0.005(3)
C24 0.045(3) 0.089(5) 0.037(3) -0.021(3) 0.016(2) 0.003(3)
C25 0.040(3) 0.085(5) 0.033(3) -0.002(3) 0.019(2) 0.004(3)
C26 0.038(3) 0.085(4) 0.030(2) -0.003(3) 0.019(2) -0.005(3)
C27 0.040(3) 0.090(5) 0.040(3) 0.010(3) 0.022(2) 0.000(3)
C28 0.050(3) 0.107(6) 0.051(3) 0.006(4) 0.031(3) -0.015(4)
C29 0.035(3) 0.109(6) 0.057(4) 0.007(4) 0.026(3) -0.003(4)
C30 0.042(3) 0.104(6) 0.062(4) 0.009(4) 0.021(3) 0.010(4)
C31 0.045(3) 0.080(5) 0.056(3) -0.001(3) 0.026(3) -0.011(3)
C32 0.037(3) 0.082(4) 0.028(2) 0.001(3) 0.018(2) 0.004(3)
C33 0.052(3) 0.083(5) 0.034(3) -0.001(3) 0.025(2) -0.001(3)
C34 0.053(3) 0.102(5) 0.036(3) -0.020(3) 0.022(2) 0.000(3)
C35 0.049(3) 0.119(6) 0.022(2) 0.004(3) 0.019(2) 0.016(4)
C36 0.048(3) 0.107(5) 0.032(3) 0.018(3) 0.023(2) 0.008(3)
C37 0.040(3) 0.081(4) 0.031(3) 0.002(3) 0.017(2) 0.003(3)
C38 0.104(7) 0.145(10) 0.079(6) -0.001(6) 0.023(5) 0.016(7)
C39 0.265(13) 0.085(7) 0.159(9) 0.036(7) 0.140(10) 0.054(9)
C40 0.236(14) 0.068(6) 0.111(8) 0.021(5) 0.075(9) 0.040(8)
C41 0.27(2) 0.085(9) 0.197(16) 0.045(10) 0.145(17) 0.025(11)
C42 0.225(13) 0.094(7) 0.117(8) 0.039(6) 0.109(9) 0.042(8)
C43 0.220(11) 0.086(6) 0.152(8) 0.032(6) 0.136(8) 0.030(7)
C44 0.230(12) 0.084(7) 0.161(9) 0.047(7) 0.126(9) 0.035(7)
N1 0.032(2) 0.075(3) 0.0254(19) 0.0000(19) 0.0176(16) 0.003(2)
N2 0.034(2) 0.077(3) 0.026(2) 0.001(2) 0.0187(16) 0.004(2)
N3 0.038(2) 0.080(3) 0.0256(19) -0.003(2) 0.0179(16) -0.003(2)
N4 0.033(2) 0.077(3) 0.0244(19) 0.001(2) 0.0149(16) 0.001(2)
F1 0.0575(19) 0.092(3) 0.0329(16) -0.0027(16) 0.0206(14) -0.0129(19)
F2 0.071(2) 0.125(4) 0.0322(16) 0.0048(19) 0.0267(15) -0.015(2)
F3 0.068(2) 0.134(4) 0.0274(16) -0.0161(18) 0.0212(14) -0.001(2)
F4 0.074(2) 0.096(3) 0.047(2) -0.023(2) 0.0182(17) 0.002(2)
F5 0.068(2) 0.083(3) 0.0431(18) -0.0063(17) 0.0244(16) -0.0055(19)
F6 0.054(2) 0.104(3) 0.089(3) 0.029(2) 0.0363(19) -0.001(2)
F7 0.058(2) 0.128(4) 0.094(3) 0.026(3) 0.043(2) -0.014(2)
F8 0.0391(18) 0.137(4) 0.098(3) 0.010(3) 0.0385(18) -0.002(2)
F9 0.051(2) 0.114(4) 0.137(4) 0.024(3) 0.040(2) 0.020(3)
F10 0.055(2) 0.093(3) 0.101(3) 0.017(2) 0.035(2) 0.005(2)
F11 0.070(2) 0.083(3) 0.0496(19) -0.0078(18) 0.0341(17) -0.009(2)
F12 0.083(3) 0.117(3) 0.048(2) -0.031(2) 0.0336(18) -0.011(2)
F13 0.067(2) 0.154(4) 0.0273(16) -0.003(2) 0.0232(15) 0.013(2)
F14 0.081(2) 0.120(4) 0.0442(19) 0.027(2) 0.0341(18) 0.006(2)
F15 0.065(2) 0.088(3) 0.0429(18) 0.0076(18) 0.0272(15) -0.003(2)
Cl1 0.127(2) 0.139(3) 0.145(3) -0.044(2) 0.0554(19) -0.008(2)
Cl2 0.208(3) 0.227(4) 0.0788(16) -0.047(2) 0.0731(19) -0.128(3)
Cl3 0.091(3) 0.194(5) 0.088(3) -0.057(3) 0.051(2) -0.041(3)
Cl4 0.30(3) 0.171(12) 0.162(13) 0.013(9) 0.140(17) -0.024(13)
Cl5 0.323(18) 0.137(9) 0.250(14) 0.052(9) 0.197(13) 0.032(10)
Cl6 0.23(2) 0.115(15) 0.107(13) 0.018(10) 0.099(14) 0.036(14)
Cl7 0.51(4) 0.197(19) 1.09(10) 0.19(3) 0.42(5) 0.09(2)

loop_
_atom_type_symbol
_atom_type_description
_atom_type_scat_dispersion_real
_atom_type_scat_dispersion_imag
_atom_type_scat_source
C C 0.0033 0.0016 'International Tables Vol C Tables 4.2.6.8 and 6.1.1.4'
H H 0.0000 0.0000 'International Tables Vol C Tables 4.2.6.8 and 6.1.1.4'
N N 0.0061 0.0033 'International Tables Vol C Tables 4.2.6.8 and 6.1.1.4'
F F 0.0171 0.0103 'International Tables Vol C Tables 4.2.6.8 and 6.1.1.4'
Cl Cl 0.1484 0.1585 'International Tables Vol C Tables 4.2.6.8 and 6.1.1.4'

loop_
_geom_angle_atom_site_label_1
_geom_angle_atom_site_label_2
_geom_angle_atom_site_label_3
_geom_angle
_geom_angle_site_symmetry_3
N1 C1 C19 114.0(4) .
N1 C1 C2 106.2(4) .
C19 C1 C2 138.9(4) .
C3 C2 C1 106.8(4) .
C3 C2 C18 123.5(4) 2_655
C1 C2 C18 129.7(4) 2_655
C4 C3 C2 109.1(4) .
C4 C3 H1 125.5 .
C2 C3 H1 125.5 .
N1 C4 C3 106.1(4) .
N1 C4 C5 120.9(4) .
C3 C4 C5 132.7(4) .
C6 C5 C4 123.3(4) .
C6 C5 C20 117.5(4) .
C4 C5 C20 119.2(4) .
N2 C6 C5 124.9(4) .
N2 C6 C7 106.0(4) .
C5 C6 C7 129.0(5) .
C8 C7 C6 108.8(4) .
C8 C7 H2 125.6 .
C6 C7 H2 125.6 .
C7 C8 C9 109.0(5) .
C7 C8 H3 125.5 .
C9 C8 H3 125.5 .
C10 C9 N2 124.9(4) .
C10 C9 C8 129.5(5) .
N2 C9 C8 105.5(4) .
C9 C10 C11 126.5(5) .
C9 C10 C26 115.9(4) .
C11 C10 C26 117.6(4) .
N3 C11 C10 126.5(5) .
N3 C11 C12 108.1(4) .
C10 C11 C12 125.2(5) .
C13 C12 C11 108.0(5) .
C13 C12 H4 126.0 .
C11 C12 H4 126.0 .
C12 C13 C14 107.7(4) .
C12 C13 H5 126.1 .
C14 C13 H5 126.1 .
N3 C14 C15 123.7(4) .
N3 C14 C13 107.6(4) .
C15 C14 C13 128.7(4) .
C14 C15 C16 123.2(4) .
C14 C15 C32 118.9(4) .
C16 C15 C32 117.8(4) .
N4 C16 C15 119.6(4) .
N4 C16 C17 108.2(4) .
C15 C16 C17 132.2(4) .
C18 C17 C16 108.3(4) .
C18 C17 H6 125.9 .
C16 C17 H6 125.9 .
C17 C18 C19 106.1(4) .
C17 C18 C2 124.0(4) 2_655
C19 C18 C2 129.8(4) 2_655
N4 C19 C1 114.3(4) .
N4 C19 C18 107.6(4) .
C1 C19 C18 138.1(4) .
C25 C20 C21 116.2(5) .
C25 C20 C5 122.5(5) .
C21 C20 C5 121.3(5) .
F1 C21 C22 117.9(6) .
F1 C21 C20 120.1(4) .
C22 C21 C20 122.0(6) .
F2 C22 C23 120.2(5) .
F2 C22 C21 119.9(6) .
C23 C22 C21 119.8(6) .
F3 C23 C24 119.9(6) .
F3 C23 C22 120.3(6) .
C24 C23 C22 119.8(5) .
F4 C24 C23 120.1(5) .
F4 C24 C25 120.0(6) .
C23 C24 C25 119.9(6) .
F5 C25 C20 120.1(4) .
F5 C25 C24 117.6(6) .
C20 C25 C24 122.2(6) .
C27 C26 C31 116.5(5) .
C27 C26 C10 122.1(6) .
C31 C26 C10 121.4(5) .
F6 C27 C26 120.6(5) .
F6 C27 C28 117.0(6) .
C26 C27 C28 122.4(6) .
F7 C28 C29 121.6(5) .
F7 C28 C27 119.5(6) .
C29 C28 C27 118.9(6) .
F8 C29 C28 119.2(6) .
F8 C29 C30 120.3(6) .
C28 C29 C30 120.5(5) .
F9 C30 C29 120.4(5) .
F9 C30 C31 119.4(7) .
C29 C30 C31 120.2(7) .
F10 C31 C26 120.4(5) .
F10 C31 C30 118.0(6) .
C26 C31 C30 121.6(6) .
C37 C32 C33 115.5(5) .
C37 C32 C15 122.0(5) .
C33 C32 C15 122.4(5) .
F11 C33 C34 119.2(6) .
F11 C33 C32 120.2(5) .
C34 C33 C32 120.6(6) .
C35 C34 F12 120.2(5) .
C35 C34 C33 121.9(6) .
F12 C34 C33 118.0(7) .
F13 C35 C34 121.1(7) .
F13 C35 C36 119.8(6) .
C34 C35 C36 119.0(5) .
F14 C36 C35 120.2(5) .
F14 C36 C37 120.0(7) .
C35 C36 C37 119.8(6) .
F15 C37 C36 117.1(6) .
F15 C37 C32 119.7(4) .
C36 C37 C32 123.1(6) .
Cl4 C38 Cl2 118.6(7) .
Cl4 C38 Cl1 127.8(8) .
Cl2 C38 Cl1 113.5(5) .
Cl4 C38 Cl3 49.2(8) .
Cl2 C38 Cl3 108.5(6) .
Cl1 C38 Cl3 111.4(5) .
Cl4 C38 H16 58.7 .
Cl2 C38 H16 107.7 .
Cl1 C38 H16 107.7 .
Cl3 C38 H16 107.7 .
Cl4 C38 H17 90.8 .
Cl2 C38 H17 90.8 .
Cl1 C38 H17 90.8 .
Cl3 C38 H17 140.0 .
H16 C38 H17 32.3 .
C40 C39 C44 120.0 .
C40 C39 Cl6 133.9(12) .
C44 C39 Cl6 106.1(12) .
C40 C39 H24 120.0 .
C44 C39 H24 120.0 .
Cl6 C39 H24 14.0 .
C40 C39 H21 120.0 .
C44 C39 H21 120.0 .
Cl6 C39 H21 14.0 .
H24 C39 H21 0.0 .
C39 C40 C41 120.0 .
C39 C40 H18 120.0 .
C41 C40 H18 120.0 .
C40 C41 C42 120.0 .
C40 C41 Cl7 126.9(18) .
C42 C41 Cl7 112.9(18) .
C40 C41 H27 120.0 .
C42 C41 H27 120.0 .
Cl7 C41 H27 7.8 .
C40 C41 H22 120.0 .
C42 C41 H22 120.0 .
Cl7 C41 H22 7.8 .
H27 C41 H22 0.0 .
C43 C42 C41 120.0 .
C43 C42 H19 120.0 .
C41 C42 H19 120.0 .
C42 C43 C44 120.0 .
C42 C43 Cl5 120.0(8) .
C44 C43 Cl5 119.8(8) .
C42 C43 H29 120.0 .
C44 C43 H29 120.0 .
Cl5 C43 H29 4.7 .
C42 C43 H23 120.0 .
C44 C43 H23 120.0 .
Cl5 C43 H23 4.7 .
H29 C43 H23 0.0 .
C43 C44 C39 120.0 .
C43 C44 H20 120.0 .
C39 C44 H20 120.0 .
C4 N1 C1 111.8(4) .
C4 N1 H13 124.1 .
C1 N1 H13 124.1 .
C9 N2 C6 110.6(4) .
C9 N2 H14 124.7 .
C6 N2 H14 124.7 .
C11 N3 C14 108.5(4) .
C11 N3 H15 125.7 .
C14 N3 H15 125.7 .
C16 N4 C19 109.8(4) .

loop_
_geom_bond_atom_site_label_1
_geom_bond_atom_site_label_2
_geom_bond_distance
_geom_bond_site_symmetry_2
C1 N1 1.376(6) .
C1 C19 1.417(7) .
C1 C2 1.422(7) .
C2 C3 1.406(6) .
C2 C18 1.454(7) 2_655
C3 C4 1.396(7) .
C3 H1 0.9500 .
C4 N1 1.369(6) .
C4 C5 1.421(6) .
C5 C6 1.392(7) .
C5 C20 1.496(6) .
C6 N2 1.392(6) .
C6 C7 1.420(7) .
C7 C8 1.363(8) .
C7 H2 0.9500 .
C8 C9 1.429(7) .
C8 H3 0.9500 .
C9 C10 1.387(7) .
C9 N2 1.389(6) .
C10 C11 1.422(7) .
C10 C26 1.492(7) .
C11 N3 1.355(6) .
C11 C12 1.444(7) .
C12 C13 1.343(7) .
C12 H4 0.9500 .
C13 C14 1.438(7) .
C13 H5 0.9500 .
C14 N3 1.388(6) .
C14 C15 1.406(7) .
C15 C16 1.412(7) .
C15 C32 1.489(6) .
C16 N4 1.363(6) .
C16 C17 1.414(7) .
C17 C18 1.393(7) .
C17 H6 0.9500 .
C18 C19 1.449(6) .
C18 C2 1.454(7) 2_655
C19 N4 1.372(6) .
C20 C25 1.386(9) .
C20 C21 1.395(8) .
C21 F1 1.342(7) .
C21 C22 1.385(7) .
C22 F2 1.353(7) .
C22 C23 1.375(10) .
C23 F3 1.341(6) .
C23 C24 1.368(10) .
C24 F4 1.356(8) .
C24 C25 1.386(7) .
C25 F5 1.345(7) .
C26 C27 1.367(9) .
C26 C31 1.386(9) .
C27 F6 1.346(8) .
C27 C28 1.414(8) .
C28 F7 1.351(8) .
C28 C29 1.350(10) .
C29 F8 1.343(6) .
C29 C30 1.358(10) .
C30 F9 1.355(8) .
C30 C31 1.389(8) .
C31 F10 1.340(8) .
C32 C37 1.389(8) .
C32 C33 1.403(9) .
C33 F11 1.320(7) .
C33 C34 1.402(8) .
C34 C35 1.342(10) .
C34 F12 1.360(8) .
C35 F13 1.333(6) .
C35 C36 1.378(10) .
C36 F14 1.356(8) .
C36 C37 1.380(7) .
C37 F15 1.354(7) .
C38 Cl4 1.587(11) .
C38 Cl2 1.695(9) .
C38 Cl1 1.699(8) .
C38 Cl3 1.763(9) .
C38 H16 1.0000 .
C38 H17 1.0000 .
C39 C40 1.3900 .
C39 C44 1.3900 .
C39 Cl6 1.615(16) .
C39 H24 0.9500 .
C39 H21 0.9500 .
C40 C41 1.3900 .
C40 H18 0.9500 .
C41 C42 1.3900 .
C41 Cl7 1.585(18) .
C41 H27 0.9500 .
C41 H22 0.9500 .
C42 C43 1.3900 .
C42 H19 0.9500 .
C43 C44 1.3900 .
C43 Cl5 1.693(15) .
C43 H29 0.9500 .
C43 H23 0.9500 .
C44 H20 0.9500 .
N1 H13 0.8800 .
N2 H14 0.8800 .
N3 H15 0.8800 .
